data_7213457
loop_
_publ_author_name
'Magu\`eres, Pierre Le'
'Lindeman, Sergey V.'
'Kochi, Jay K.'

_publ_section_title
;
 Direct relationship between intermolecular charge-transfer and
 charge-resonance complexes via structural changes in the arene donor with
 various \p-acceptors
;
_journal_issue 7
_journal_name_full 'Journal of the Chemical Society, Perkin Transactions 2'
_journal_page_first 1180
_journal_paper_doi 10.1039/b009543p
_journal_year 2001
_chemical_compound_source 'chemical synthesis'
_chemical_formula_moiety '(C20 H24)^+^, (Cl6 Sb)^-^'
_chemical_formula_sum 'C20 H24 Cl6 Sb'
_chemical_formula_weight 598.84
_chemical_name_systematic
; 
Octamethylbiphenylene hexachloroantimonate 
;
_space_group_IT_number 2
_symmetry_cell_setting triclinic
_symmetry_space_group_name_Hall '-P 1'
_symmetry_space_group_name_H-M 'P -1'
_atom_sites_solution_hydrogens geom
_atom_sites_solution_primary direct
_atom_sites_solution_secondary difmap
_audit_creation_method SHELXL
_cell_angle_alpha 115.116(1)
_cell_angle_beta 100.611(1)
_cell_angle_gamma 95.783(1)
_cell_formula_units_Z 2
_cell_length_a 8.6059(1)
_cell_length_b 11.7390(2)
_cell_length_c 13.2313(1)
_cell_measurement_reflns_used 7277
_cell_measurement_temperature 123(2)
_cell_measurement_theta_max 35
_cell_measurement_theta_min 2
_cell_volume 1165.32(3)
_computing_cell_refinement 'SAINT V4.050 (Siemens, 1989-95)'
_computing_data_collection 'SMART V4.050 (Siemens, 1989-95)'
_computing_data_reduction 'SAINT & SADABS (Sheldrick, 1996)'
_computing_molecular_graphics 'XP V5.06 (Siemens, 1996)'
_computing_publication_material 'SHELXL-93 & XCIF V5.05 (Siemens, 1996)'
_computing_structure_refinement 'SHELXL-93 (Sheldrick, 1993)'
_computing_structure_solution 'SHELXS-86 (Sheldrick, 1990)'
_diffrn_ambient_temperature 123(2)
_diffrn_measurement_device 'Siemens/Bruker SMART 1K CCD'
_diffrn_measurement_method
;
\w-scan, frame range 0.3 deg, hemisphere
;
_diffrn_radiation_monochromator graphite
_diffrn_radiation_source 'normal-focus sealed tube'
_diffrn_radiation_type MoK\a
_diffrn_radiation_wavelength 0.71073
_diffrn_reflns_av_R_equivalents 0.0318
_diffrn_reflns_av_sigmaI/netI 0.0662
_diffrn_reflns_limit_h_max 13
_diffrn_reflns_limit_h_min -13
_diffrn_reflns_limit_k_max 17
_diffrn_reflns_limit_k_min -19
_diffrn_reflns_limit_l_max 21
_diffrn_reflns_limit_l_min 0
_diffrn_reflns_number 15888
_diffrn_reflns_theta_max 35.72
_diffrn_reflns_theta_min 1.76
_exptl_absorpt_coefficient_mu 1.876
_exptl_absorpt_correction_T_max 0.724
_exptl_absorpt_correction_T_min 0.621
_exptl_absorpt_correction_type 'Semi-empirical (SADABS procedure)'
_exptl_crystal_colour black
_exptl_crystal_density_diffrn 1.707
_exptl_crystal_density_method none
_exptl_crystal_description prism
_exptl_crystal_F_000 594
_exptl_crystal_size_max 0.2
_exptl_crystal_size_mid 0.15
_exptl_crystal_size_min 0.15
_refine_diff_density_max 0.741
_refine_diff_density_min -0.902
_refine_diff_density_rms 0.155
_refine_ls_extinction_method none
_refine_ls_goodness_of_fit_all 1.125
_refine_ls_goodness_of_fit_obs 1.128
_refine_ls_hydrogen_treatment refall
_refine_ls_matrix_type full
_refine_ls_number_parameters 340
_refine_ls_number_reflns 9717
_refine_ls_number_restraints 0
_refine_ls_restrained_S_all 1.128
_refine_ls_restrained_S_obs 1.128
_refine_ls_R_factor_all 0.0876
_refine_ls_R_factor_obs 0.0506
_refine_ls_shift/esd_max 0.248
_refine_ls_shift/esd_mean 0.007
_refine_ls_structure_factor_coef Fsqd
_refine_ls_weighting_details 'w=1/[\s^2^(Fo^2^)+(0.0000P)^2^+1.8291P] where P=(Fo^2^+2Fc^2^)/3'
_refine_ls_weighting_scheme calc
_refine_ls_wR_factor_all 0.0894
_refine_ls_wR_factor_obs 0.0753
_reflns_number_observed 6977
_reflns_number_total 9719
_reflns_observed_criterion >2sigma(I)
_cod_data_source_file b009543psup1.cif
_cod_data_source_block pier-jsx
_cod_depositor_comments
;
The following automatic conversions were performed:

'_refine_ls_weighting_scheme' value 'calc
w=1/[\s^2^(Fo^2^)+(0.0000P)^2^+1.8291P] where P=(Fo^2^+2Fc^2^)/3' was
changed to 'calc'. New tag '_refine_ls_weighting_details' was
created. The value of the new tag was set to
'w=1/[\s^2^(Fo^2^)+(0.0000P)^2^+1.8291P] where P=(Fo^2^+2Fc^2^)/3'.

Automatic conversion script
Id: cif_fix_values 3143 2015-03-26 13:38:13Z robertas 
;
_cod_original_sg_symbol_H-M P-1
_cod_database_code 7213457

loop_
_symmetry_equiv_pos_as_xyz
'x, y, z'
'-x, -y, -z'

loop_
_atom_site_aniso_label
_atom_site_aniso_U_11
_atom_site_aniso_U_22
_atom_site_aniso_U_33
_atom_site_aniso_U_23
_atom_site_aniso_U_13
_atom_site_aniso_U_12
Sb1 0.01730(9) 0.01778(9) 0.01445(9) 0.00885(7) 0.00260(7) 0.00549(7)
Cl1 0.0203(4) 0.0315(4) 0.0362(5) 0.0188(4) 0.0081(3) 0.0106(3)
Cl2 0.0265(4) 0.0249(4) 0.0205(4) 0.0146(3) 0.0056(3) 0.0061(3)
Cl3 0.0313(4) 0.0201(3) 0.0184(4) 0.0063(3) 0.0017(3) 0.0040(3)
Cl4 0.0220(4) 0.0344(4) 0.0254(4) 0.0164(3) 0.0046(3) 0.0132(3)
Cl5 0.0307(4) 0.0219(4) 0.0202(4) 0.0041(3) 0.0034(3) 0.0038(3)
Cl6 0.0312(4) 0.0318(4) 0.0239(4) 0.0194(3) 0.0045(3) 0.0043(3)
C1 0.0164(13) 0.0201(13) 0.0159(13) 0.0093(11) 0.0053(11) 0.0033(11)
C2 0.0168(14) 0.0246(15) 0.0197(14) 0.0113(12) 0.0053(11) 0.0013(11)
C3 0.0175(14) 0.0247(15) 0.0169(14) 0.0092(12) 0.0059(11) -0.0003(11)
C4 0.0199(15) 0.0225(14) 0.0206(15) 0.0084(12) 0.0092(12) 0.0039(12)
C5 0.0194(15) 0.0212(14) 0.0210(15) 0.0112(12) 0.0051(12) 0.0047(11)
C6 0.0163(13) 0.0199(13) 0.0167(13) 0.0104(11) 0.0047(11) 0.0043(11)
C7 0.0130(13) 0.0169(13) 0.0169(13) 0.0089(11) 0.0015(10) 0.0016(10)
C8 0.0149(13) 0.0177(13) 0.0178(13) 0.0086(11) 0.0020(11) 0.0016(10)
C9 0.0152(13) 0.0177(13) 0.0159(13) 0.0072(11) 0.0022(10) -0.0011(10)
C10 0.0154(13) 0.0163(13) 0.0200(14) 0.0069(11) 0.0025(11) 0.0019(11)
C11 0.0151(13) 0.0187(13) 0.0215(14) 0.0113(12) 0.0010(11) 0.0021(11)
C12 0.0121(13) 0.0186(13) 0.0196(13) 0.0102(11) 0.0025(10) 0.0015(10)
C13 0.024(2) 0.033(2) 0.023(2) 0.0185(15) 0.0034(13) 0.0052(14)
C14 0.037(2) 0.035(2) 0.017(2) 0.0120(15) 0.0108(15) 0.006(2)
C15 0.037(2) 0.030(2) 0.030(2) 0.013(2) 0.018(2) 0.016(2)
C16 0.033(2) 0.030(2) 0.030(2) 0.017(2) 0.011(2) 0.019(2)
C17 0.031(2) 0.026(2) 0.0175(15) 0.0127(14) 0.0022(14) 0.0079(14)
C18 0.028(2) 0.020(2) 0.0175(15) 0.0056(12) 0.0033(13) 0.0003(13)
C19 0.026(2) 0.020(2) 0.025(2) 0.0067(13) 0.0050(14) 0.0082(14)
C20 0.032(2) 0.025(2) 0.028(2) 0.0150(15) 0.0019(15) 0.0114(15)

loop_
_atom_site_label
_atom_site_type_symbol
_atom_site_fract_x
_atom_site_fract_y
_atom_site_fract_z
_atom_site_U_iso_or_equiv
_atom_site_thermal_displace_type
_atom_site_occupancy
_atom_site_calc_flag
Sb1 Sb 0.02286(3) 0.67449(2) 0.29286(2) 0.01599(5) Uani 1 d
Cl1 Cl 0.28612(10) 0.62820(8) 0.30791(8) 0.0275(2) Uani 1 d
Cl2 Cl -0.02761(10) 0.57514(7) 0.41030(7) 0.0223(2) Uani 1 d
Cl3 Cl 0.12271(10) 0.87384(7) 0.46119(7) 0.0249(2) Uani 1 d
Cl4 Cl -0.23840(10) 0.72326(8) 0.28187(7) 0.0259(2) Uani 1 d
Cl5 Cl -0.08048(11) 0.47625(8) 0.12648(7) 0.0268(2) Uani 1 d
Cl6 Cl 0.07361(11) 0.77330(8) 0.17615(7) 0.0270(2) Uani 1 d
C1 C 0.3617(4) 0.9845(3) 0.1455(2) 0.0169(5) Uani 1 d
C2 C 0.3767(4) 1.0218(3) 0.2615(3) 0.0200(6) Uani 1 d
C3 C 0.3048(4) 1.1284(3) 0.3167(3) 0.0199(6) Uani 1 d
C4 C 0.2233(4) 1.1902(3) 0.2559(3) 0.0209(6) Uani 1 d
C5 C 0.2124(4) 1.1523(3) 0.1377(3) 0.0199(6) Uani 1 d
C6 C 0.2842(4) 1.0494(3) 0.0853(2) 0.0168(5) Uani 1 d
C7 C 0.3123(3) 0.9567(3) -0.0239(2) 0.0156(5) Uani 1 d
C8 C 0.2821(4) 0.9136(3) -0.1415(3) 0.0170(5) Uani 1 d
C9 C 0.3374(4) 0.7996(3) -0.2001(2) 0.0170(5) Uani 1 d
C10 C 0.4122(4) 0.7323(3) -0.1409(3) 0.0181(5) Uani 1 d
C11 C 0.4325(4) 0.7738(3) -0.0213(3) 0.0183(5) Uani 1 d
C12 C 0.3869(3) 0.8894(3) 0.0355(3) 0.0165(5) Uani 1 d
C13 C 0.4616(4) 0.9581(4) 0.3264(3) 0.0248(7) Uani 1 d
C14 C 0.3110(5) 1.1757(4) 0.4428(3) 0.0292(7) Uani 1 d
C15 C 0.1470(5) 1.3003(4) 0.3203(4) 0.0306(8) Uani 1 d
C16 C 0.1280(5) 1.2176(4) 0.0742(3) 0.0285(7) Uani 1 d
C17 C 0.1950(5) 0.9823(4) -0.2013(3) 0.0240(7) Uani 1 d
C18 C 0.3122(5) 0.7399(3) -0.3288(3) 0.0236(6) Uani 1 d
C19 C 0.4592(5) 0.6093(3) -0.2114(3) 0.0252(7) Uani 1 d
C20 C 0.4908(5) 0.6949(4) 0.0372(3) 0.0274(7) Uani 1 d
H13A H 0.3929(49) 0.9246(37) 0.3555(34) 0.029(10) Uiso 1 d
H13B H 0.5530(56) 1.0218(45) 0.3830(40) 0.043(12) Uiso 1 d
H13C H 0.4962(49) 0.8884(40) 0.2784(35) 0.033(11) Uiso 1 d
H14A H 0.3246(59) 1.2693(50) 0.4863(42) 0.055(14) Uiso 1 d
H14B H 0.4012(71) 1.1673(55) 0.4800(49) 0.076(18) Uiso 1 d
H14C H 0.2151(67) 1.1538(51) 0.4523(44) 0.064(16) Uiso 1 d
H15A H 0.0935(55) 1.2844(43) 0.3751(39) 0.048(13) Uiso 1 d
H15B H 0.0804(59) 1.3215(46) 0.2735(42) 0.053(14) Uiso 1 d
H15C H 0.2309(70) 1.3768(56) 0.3759(49) 0.074(18) Uiso 1 d
H16A H 0.1643(53) 1.3095(45) 0.1159(38) 0.043(12) Uiso 1 d
H16B H 0.0144(55) 1.1996(40) 0.0620(36) 0.037(12) Uiso 1 d
H16C H 0.1497(59) 1.1897(47) -0.0006(43) 0.056(14) Uiso 1 d
H17A H 0.1173(78) 0.9325(62) -0.2541(56) 0.088(21) Uiso 1 d
H17B H 0.2596(69) 1.0202(54) -0.2265(48) 0.071(17) Uiso 1 d
H17C H 0.1762(67) 1.0533(57) -0.1549(49) 0.072(18) Uiso 1 d
H18A H 0.4027(50) 0.7207(37) -0.3558(34) 0.031(11) Uiso 1 d
H18B H 0.2650(48) 0.7939(39) -0.3593(34) 0.031(10) Uiso 1 d
H18C H 0.2416(54) 0.6677(44) -0.3622(37) 0.040(12) Uiso 1 d
H19A H 0.5157(51) 0.6161(39) -0.2571(36) 0.033(11) Uiso 1 d
H19B H 0.3711(52) 0.5434(41) -0.2532(36) 0.033(11) Uiso 1 d
H19C H 0.5332(51) 0.5841(39) -0.1619(36) 0.036(11) Uiso 1 d
H20A H 0.4371(48) 0.6069(40) -0.0067(34) 0.028(10) Uiso 1 d
H20B H 0.4645(54) 0.7211(42) 0.1061(40) 0.042(12) Uiso 1 d
H20C H 0.5932(60) 0.6954(44) 0.0413(39) 0.048(14) Uiso 1 d

loop_
_atom_type_symbol
_atom_type_description
_atom_type_scat_dispersion_real
_atom_type_scat_dispersion_imag
_atom_type_scat_source
C C 0.0033 0.0016 'International Tables Vol C Tables 4.2.6.8 and 6.1.1.4'
H H 0.0000 0.0000 'International Tables Vol C Tables 4.2.6.8 and 6.1.1.4'
Cl Cl 0.1484 0.1585 'International Tables Vol C Tables 4.2.6.8 and 6.1.1.4'
Sb Sb -0.5866 1.5461 'International Tables Vol C Tables 4.2.6.8 and 6.1.1.4'

loop_
_geom_angle_atom_site_label_1
_geom_angle_atom_site_label_2
_geom_angle_atom_site_label_3
_geom_angle
Cl5 Sb1 Cl6 89.99(3)
Cl5 Sb1 Cl4 90.33(3)
Cl6 Sb1 Cl4 90.37(3)
Cl5 Sb1 Cl3 179.04(3)
Cl6 Sb1 Cl3 90.51(3)
Cl4 Sb1 Cl3 88.85(3)
Cl5 Sb1 Cl1 90.68(3)
Cl6 Sb1 Cl1 90.15(3)
Cl4 Sb1 Cl1 178.86(4)
Cl3 Sb1 Cl1 90.14(3)
Cl5 Sb1 Cl2 90.04(3)
Cl6 Sb1 Cl2 179.89(3)
Cl4 Sb1 Cl2 89.74(3)
Cl3 Sb1 Cl2 89.46(3)
Cl1 Sb1 Cl2 89.73(3)
C2 C1 C6 123.3(3)
C2 C1 C12 147.1(3)
C6 C1 C12 89.5(2)
C1 C2 C3 114.2(3)
C1 C2 C13 124.1(3)
C3 C2 C13 121.7(3)
C2 C3 C4 122.3(3)
C2 C3 C14 118.8(3)
C4 C3 C14 118.9(3)
C5 C4 C3 122.6(3)
C5 C4 C15 118.6(3)
C3 C4 C15 118.9(3)
C6 C5 C4 114.5(3)
C6 C5 C16 122.9(3)
C4 C5 C16 122.5(3)
C5 C6 C1 123.0(3)
C5 C6 C7 146.1(3)
C1 C6 C7 90.7(2)
C8 C7 C12 123.8(3)
C8 C7 C6 146.2(3)
C12 C7 C6 89.6(2)
C7 C8 C9 114.1(2)
C7 C8 C17 122.3(3)
C9 C8 C17 123.6(3)
C8 C9 C10 122.1(3)
C8 C9 C18 120.5(3)
C10 C9 C18 117.3(3)
C11 C10 C9 122.7(3)
C11 C10 C19 119.1(3)
C9 C10 C19 118.0(3)
C12 C11 C10 114.2(2)
C12 C11 C20 123.2(3)
C10 C11 C20 122.5(3)
C11 C12 C7 122.8(3)
C11 C12 C1 146.5(3)
C7 C12 C1 90.2(2)
C2 C13 H13A 110.9(24)
C2 C13 H13B 106.1(26)
H13A C13 H13B 114.9(36)
C2 C13 H13C 111.4(25)
H13A C13 H13C 103.8(34)
H13B C13 H13C 109.8(36)
C3 C14 H14A 114.3(27)
C3 C14 H14B 111.1(36)
H14A C14 H14B 97.8(46)
C3 C14 H14C 110.9(35)
H14A C14 H14C 98.1(40)
H14B C14 H14C 123.1(48)
C4 C15 H15A 111.8(25)
C4 C15 H15B 113.0(30)
H15A C15 H15B 111.8(39)
C4 C15 H15C 110.7(30)
H15A C15 H15C 99.5(39)
H15B C15 H15C 109.3(42)
C5 C16 H16A 111.0(26)
C5 C16 H16B 112.7(25)
H16A C16 H16B 107.7(34)
C5 C16 H16C 110.6(27)
H16A C16 H16C 107.7(38)
H16B C16 H16C 106.9(38)
C8 C17 H17A 110.8(42)
C8 C17 H17B 111.9(35)
H17A C17 H17B 110.9(51)
C8 C17 H17C 113.5(36)
H17A C17 H17C 115.9(53)
H17B C17 H17C 92.7(46)
C9 C18 H18A 115.9(25)
C9 C18 H18B 110.5(23)
H18A C18 H18B 108.6(31)
C9 C18 H18C 110.8(28)
H18A C18 H18C 105.8(35)
H18B C18 H18C 104.6(36)
C10 C19 H19A 112.8(26)
C10 C19 H19B 111.9(24)
H19A C19 H19B 109.6(38)
C10 C19 H19C 110.9(24)
H19A C19 H19C 102.6(34)
H19B C19 H19C 108.5(33)
C11 C20 H20A 111.0(23)
C11 C20 H20B 110.3(26)
H20A C20 H20B 104.8(35)
C11 C20 H20C 110.1(30)
H20A C20 H20C 105.9(36)
H20B C20 H20C 114.5(41)

loop_
_geom_bond_atom_site_label_1
_geom_bond_atom_site_label_2
_geom_bond_distance
Sb1 Cl5 2.3592(9)
Sb1 Cl6 2.3638(8)
Sb1 Cl4 2.3694(8)
Sb1 Cl3 2.3750(9)
Sb1 Cl1 2.3752(8)
Sb1 Cl2 2.3766(7)
C1 C2 1.381(4)
C1 C6 1.443(4)
C1 C12 1.483(4)
C2 C3 1.425(4)
C2 C13 1.503(4)
C3 C4 1.434(4)
C3 C14 1.506(4)
C4 C5 1.414(4)
C4 C15 1.506(4)
C5 C6 1.385(4)
C5 C16 1.501(4)
C6 C7 1.476(4)
C7 C8 1.379(4)
C7 C12 1.448(4)
C8 C9 1.416(4)
C8 C17 1.510(4)
C9 C10 1.448(4)
C9 C18 1.503(4)
C10 C11 1.413(4)
C10 C19 1.494(4)
C11 C12 1.383(4)
C11 C20 1.506(4)
C13 H13A 0.90(4)
C13 H13B 0.96(5)
C13 H13C 0.92(4)
C14 H14A 0.98(5)
C14 H14B 0.88(6)
C14 H14C 0.89(6)
C15 H15A 1.00(5)
C15 H15B 0.90(5)
C15 H15C 0.99(6)
C16 H16A 0.96(5)
C16 H16B 0.95(4)
C16 H16C 0.96(5)
C17 H17A 0.82(7)
C17 H17B 0.87(6)
C17 H17C 0.85(6)
C18 H18A 0.92(4)
C18 H18B 0.97(4)
C18 H18C 0.87(5)
C19 H19A 0.87(4)
C19 H19B 0.92(4)
C19 H19C 0.99(4)
C20 H20A 0.96(4)
C20 H20B 0.91(4)
C20 H20C 0.87(5)
